data_2108193
loop_
_publ_author_name
'Czech, Christian'
'Glinnemann, J\"urgen'
'Johansson, Kristoffer E.'
'Bolte, Michael'
'Schmidt, Martin U.'

_publ_section_title
;
 On the stacking disorder of <small>DL</small>-norleucine
;
_journal_coeditor_code FX5009
_journal_issue 6
_journal_name_full 'Acta Crystallographica Section B'
_journal_page_first 1075
_journal_page_last 1084
_journal_paper_doi 10.1107/S2052520617012057
_journal_volume 73
_journal_year 2017
_chemical_formula_moiety 'C6 H13 N O2'
_chemical_formula_sum 'C6 H13 N O2'
_chemical_formula_weight 131.17
_space_group_crystal_system monoclinic
_space_group_IT_number 15
_space_group_name_Hall '-C 2yc'
_space_group_name_H-M_alt 'C 1 2/c 1'
_symmetry_space_group_name_Hall '-C 2yc'
_symmetry_space_group_name_H-M 'C 1 2/c 1'
_atom_sites_solution_hydrogens mixed
_audit_creation_method SHELXL-2016/6
_cell_angle_alpha 90
_cell_angle_beta 91.719(5)
_cell_angle_gamma 90
_cell_formula_units_Z 8
_cell_length_a 31.2310(18)
_cell_length_b 4.7296(4)
_cell_length_c 9.8739(5)
_cell_measurement_reflns_used 8204
_cell_measurement_temperature 173(2)
_cell_measurement_theta_max 26.52
_cell_measurement_theta_min 2.07
_cell_volume 1457.82(17)
_computing_structure_refinement 'SHELXL-2016/6 (Sheldrick, 2016)'
_diffrn_ambient_temperature 173(2)
_diffrn_measured_fraction_theta_full 0.998
_diffrn_measured_fraction_theta_max 0.997
_diffrn_measurement_device_type 'STOE IPDS II two-circle-diffractometer'
_diffrn_measurement_method \w
_diffrn_radiation_type MoK\a
_diffrn_radiation_wavelength 0.71073
_diffrn_reflns_av_R_equivalents 0.0372
_diffrn_reflns_av_unetI/netI 0.0212
_diffrn_reflns_Laue_measured_fraction_full 0.998
_diffrn_reflns_Laue_measured_fraction_max 0.997
_diffrn_reflns_limit_h_max 38
_diffrn_reflns_limit_h_min -38
_diffrn_reflns_limit_k_max 5
_diffrn_reflns_limit_k_min -5
_diffrn_reflns_limit_l_max 12
_diffrn_reflns_limit_l_min -12
_diffrn_reflns_number 8204
_diffrn_reflns_point_group_measured_fraction_full 0.998
_diffrn_reflns_point_group_measured_fraction_max 0.997
_diffrn_reflns_theta_full 25.000
_diffrn_reflns_theta_max 26.140
_diffrn_reflns_theta_min 2.610
_diffrn_source 'Genix 3D I\mS microfocus X-ray source'
_exptl_absorpt_coefficient_mu 0.089
_exptl_absorpt_correction_T_max 1.000
_exptl_absorpt_correction_T_min 0.370
_exptl_absorpt_correction_type multi-scan
_exptl_absorpt_process_details 'X-Area (Stoe & Cie, 2001)'
_exptl_crystal_colour colourless
_exptl_crystal_density_diffrn 1.195
_exptl_crystal_description plate
_exptl_crystal_F_000 576
_exptl_crystal_size_max 0.280
_exptl_crystal_size_mid 0.260
_exptl_crystal_size_min 0.090
_refine_diff_density_max 0.204
_refine_diff_density_min -0.188
_refine_diff_density_rms 0.034
_refine_ls_extinction_method none
_refine_ls_goodness_of_fit_ref 0.973
_refine_ls_hydrogen_treatment mixed
_refine_ls_matrix_type full
_refine_ls_number_parameters 131
_refine_ls_number_reflns 1451
_refine_ls_number_restraints 17
_refine_ls_restrained_S_all 0.969
_refine_ls_R_factor_all 0.0421
_refine_ls_R_factor_gt 0.0381
_refine_ls_shift/su_max 0.001
_refine_ls_shift/su_mean 0.000
_refine_ls_structure_factor_coef Fsqd
_refine_ls_weighting_details 'w=1/[\s^2^(Fo^2^)+(0.0743P)^2^+0.9606P] where P=(Fo^2^+2Fc^2^)/3'
_refine_ls_weighting_scheme calc
_refine_ls_wR_factor_gt 0.1142
_refine_ls_wR_factor_ref 0.1172
_reflns_Friedel_coverage 0.000
_reflns_number_gt 1326
_reflns_number_total 1451
_reflns_threshold_expression 'I > 2\s(I)'
_cod_data_source_file fx5009sup1.cif
_cod_data_source_block I
_cod_database_code 2108193
_shelx_shelxl_version_number 2016/6
_shelx_space_group_comment
;
The symmetry employed for this shelxl refinement is uniquely defined
by the following loop, which should always be used as a source of
symmetry information in preference to the above space-group names.
They are only intended as comments.
;
_shelx_estimated_absorpt_t_min 0.976
_shelx_estimated_absorpt_t_max 0.992

loop_
_space_group_symop_operation_xyz
'x, y, z'
'-x, y, -z+1/2'
'x+1/2, y+1/2, z'
'-x+1/2, y+1/2, -z+1/2'
'-x, -y, -z'
'x, -y, z-1/2'
'-x+1/2, -y+1/2, -z'
'x+1/2, -y+1/2, z-1/2'

loop_
_atom_site_label
_atom_site_type_symbol
_atom_site_fract_x
_atom_site_fract_y
_atom_site_fract_z
_atom_site_U_iso_or_equiv
_atom_site_adp_type
_atom_site_occupancy
_atom_site_site_symmetry_order
_atom_site_calc_flag
_atom_site_refinement_flags_posn
_atom_site_refinement_flags_adp
_atom_site_refinement_flags_occupancy
_atom_site_disorder_assembly
_atom_site_disorder_group
O1 O 0.71594(3) -0.07663(19) 0.80083(9) 0.0273(3) Uani 0.950(4) 1 d D . P A 1
O2 O 0.68563(4) 0.2049(3) 0.95311(9) 0.0308(3) Uani 0.950(4) 1 d D . P A 1
N1 N 0.70227(4) 0.2984(4) 0.60003(12) 0.0236(3) Uani 0.950(4) 1 d D . P A 1
H1N H 0.6947(5) 0.443(4) 0.5384(18) 0.034(4) Uiso 0.950(4) 1 d . . P A 1
H2N H 0.7296(7) 0.325(4) 0.6260(18) 0.037(4) Uiso 0.950(4) 1 d . . P A 1
H3N H 0.7000(6) 0.112(5) 0.553(2) 0.046(6) Uiso 0.950(4) 1 d . . P A 1
C1 C 0.69433(4) 0.1340(3) 0.83407(12) 0.0228(3) Uani 0.950(4) 1 d D . P A 1
C2 C 0.67414(4) 0.3110(3) 0.71923(12) 0.0231(3) Uani 0.950(4) 1 d D . P A 1
H2 H 0.671506 0.511703 0.749761 0.028 Uiso 0.950(4) 1 calc R U P A 1
C3 C 0.62962(4) 0.1938(4) 0.68334(14) 0.0275(4) Uani 0.950(4) 1 d D . P A 1
H3A H 0.611142 0.222502 0.761901 0.033 Uiso 0.950(4) 1 calc R U P A 1
H3B H 0.632126 -0.012559 0.668684 0.033 Uiso 0.950(4) 1 calc R U P A 1
C4 C 0.60742(4) 0.3243(4) 0.55838(14) 0.0321(4) Uani 0.950(4) 1 d D . P A 1
H4A H 0.605438 0.531494 0.570993 0.039 Uiso 0.950(4) 1 calc R U P A 1
H4B H 0.625003 0.288853 0.478358 0.039 Uiso 0.950(4) 1 calc R U P A 1
C5 C 0.56276(6) 0.2057(8) 0.5316(2) 0.0409(6) Uani 0.950(4) 1 d D . P A 1
H5A H 0.564447 -0.003153 0.528131 0.049 Uiso 0.950(4) 1 calc R U P A 1
H5B H 0.544440 0.257430 0.607842 0.049 Uiso 0.950(4) 1 calc R U P A 1
C6 C 0.54197(6) 0.3129(5) 0.40014(18) 0.0489(5) Uani 0.950(4) 1 d D . P A 1
H6A H 0.513360 0.229781 0.388218 0.073 Uiso 0.950(4) 1 calc R U P A 1
H6B H 0.539564 0.519350 0.403630 0.073 Uiso 0.950(4) 1 calc R U P A 1
H6C H 0.559582 0.258628 0.323876 0.073 Uiso 0.950(4) 1 calc R U P A 1
O1' O 0.7160(8) 0.583(5) 0.800(2) 0.058(9) Uiso 0.050(4) 1 d D . P A 2
O2' O 0.6849(12) 0.313(8) 0.952(3) 0.071(15) Uiso 0.050(4) 1 d D . P A 2
N1' N 0.7010(8) 0.191(8) 0.593(3) 0.019(8) Uiso 0.050(4) 1 d D . P A 2
C1' C 0.6939(9) 0.372(6) 0.830(2) 0.048(9) Uiso 0.050(4) 1 d D . P A 2
C2' C 0.6739(9) 0.198(7) 0.717(3) 0.057(16) Uiso 0.050(4) 1 d D . P A 2
C3' C 0.6288(10) 0.297(12) 0.681(4) 0.08(2) Uiso 0.050(4) 1 d D . P A 2
C4' C 0.6072(11) 0.180(11) 0.554(4) 0.062(13) Uiso 0.050(4) 1 d D . P A 2
C5' C 0.5617(14) 0.278(15) 0.525(6) 0.06(3) Uiso 0.050(4) 1 d D . P A 2
C6' C 0.545(2) 0.176(18) 0.387(6) 0.12(3) Uiso 0.050(4) 1 d D . P A 2

loop_
_atom_site_aniso_label
_atom_site_aniso_U_11
_atom_site_aniso_U_22
_atom_site_aniso_U_33
_atom_site_aniso_U_23
_atom_site_aniso_U_13
_atom_site_aniso_U_12
O1 0.0342(5) 0.0236(5) 0.0239(5) 0.0007(3) -0.0018(4) 0.0040(4)
O2 0.0500(7) 0.0253(7) 0.0171(5) -0.0007(4) 0.0002(4) 0.0020(5)
N1 0.0301(8) 0.0213(8) 0.0191(6) 0.0010(5) -0.0017(4) -0.0026(5)
C1 0.0292(6) 0.0187(6) 0.0203(6) 0.0001(5) -0.0018(5) -0.0033(5)
C2 0.0310(7) 0.0200(8) 0.0181(6) -0.0008(5) -0.0003(5) 0.0004(5)
C3 0.0299(8) 0.0277(9) 0.0249(7) 0.0021(5) -0.0010(5) 0.0000(5)
C4 0.0343(8) 0.0303(9) 0.0313(8) 0.0033(6) -0.0069(6) -0.0003(6)
C5 0.0341(11) 0.0453(15) 0.0425(12) 0.0045(9) -0.0096(6) -0.0020(7)
C6 0.0391(9) 0.0632(14) 0.0435(10) -0.0008(9) -0.0147(7) 0.0015(8)

loop_
_atom_type_symbol
_atom_type_description
_atom_type_scat_dispersion_real
_atom_type_scat_dispersion_imag
_atom_type_scat_source
C C 0.0033 0.0016 'International Tables Vol C Tables 4.2.6.8 and 6.1.1.4'
H H 0.0000 0.0000 'International Tables Vol C Tables 4.2.6.8 and 6.1.1.4'
N N 0.0061 0.0033 'International Tables Vol C Tables 4.2.6.8 and 6.1.1.4'
O O 0.0106 0.0060 'International Tables Vol C Tables 4.2.6.8 and 6.1.1.4'

loop_
_geom_angle_atom_site_label_1
_geom_angle_atom_site_label_2
_geom_angle_atom_site_label_3
_geom_angle
C2 N1 H1N 109.9(10)
C2 N1 H2N 110.4(11)
H1N N1 H2N 107.7(15)
C2 N1 H3N 111.5(12)
H1N N1 H3N 109.2(15)
H2N N1 H3N 108.1(16)
O1 C1 O2 126.09(12)
O1 C1 C2 117.02(11)
O2 C1 C2 116.76(12)
N1 C2 C3 110.85(11)
N1 C2 C1 108.89(11)
C3 C2 C1 108.97(12)
N1 C2 H2 109.4
C3 C2 H2 109.4
C1 C2 H2 109.4
C2 C3 C4 115.37(13)
C2 C3 H3A 108.4
C4 C3 H3A 108.4
C2 C3 H3B 108.4
C4 C3 H3B 108.4
H3A C3 H3B 107.5
C5 C4 C3 112.57(16)
C5 C4 H4A 109.1
C3 C4 H4A 109.1
C5 C4 H4B 109.1
C3 C4 H4B 109.1
H4A C4 H4B 107.8
C6 C5 C4 113.1(2)
C6 C5 H5A 109.0
C4 C5 H5A 109.0
C6 C5 H5B 109.0
C4 C5 H5B 109.0
H5A C5 H5B 107.8
C5 C6 H6A 109.5
C5 C6 H6B 109.5
H6A C6 H6B 109.5
C5 C6 H6C 109.5
H6A C6 H6C 109.5
H6B C6 H6C 109.5
O1' C1' O2' 123(2)
O1' C1' C2' 118(2)
O2' C1' C2' 119(2)
N1' C2' C1' 113(2)
N1' C2' C3' 111(2)
C1' C2' C3' 112(2)
C2' C3' C4' 118(2)
C5' C4' C3' 116(3)
C6' C5' C4' 112(3)

loop_
_geom_bond_atom_site_label_1
_geom_bond_atom_site_label_2
_geom_bond_distance
O1 C1 1.2526(16)
O2 C1 1.2597(15)
N1 C2 1.4908(16)
N1 H1N 0.939(19)
N1 H2N 0.89(2)
N1 H3N 1.00(2)
C1 C2 1.5302(17)
C2 C3 1.5286(18)
C2 H2 1.0000
C3 C4 1.5275(18)
C3 H3A 0.9900
C3 H3B 0.9900
C4 C5 1.519(2)
C4 H4A 0.9900
C4 H4B 0.9900
C5 C6 1.521(3)
C5 H5A 0.9900
C5 H5B 0.9900
C6 H6A 0.9800
C6 H6B 0.9800
C6 H6C 0.9800
O1' C1' 1.257(18)
O2' C1' 1.270(18)
N1' C2' 1.509(19)
C1' C2' 1.506(18)
C2' C3' 1.515(19)
C3' C4' 1.512(19)
C4' C5' 1.51(2)
C5' C6' 1.52(2)

loop_
_geom_hbond_atom_site_label_D
_geom_hbond_atom_site_label_H
_geom_hbond_atom_site_label_A
_geom_hbond_distance_DH
_geom_hbond_distance_HA
_geom_hbond_distance_DA
_geom_hbond_angle_DHA
_geom_hbond_site_symmetry_A
N1 H1N O2 0.939(19) 1.886(19) 2.801(2) 164.3(15) 6_565
N1 H2N O1 0.89(2) 1.89(2) 2.7717(16) 171.1(17) 4_656
N1 H3N O1 1.00(2) 2.56(2) 3.1759(16) 119.7(15) 6
N1 H3N O2 1.00(2) 1.84(2) 2.828(2) 168.6(18) 6
C2 H2 O1 1.00 2.43 3.2677(18) 140.3 1_565

loop_
_geom_torsion_atom_site_label_1
_geom_torsion_atom_site_label_2
_geom_torsion_atom_site_label_3
_geom_torsion_atom_site_label_4
_geom_torsion
O1 C1 C2 N1 -31.26(17)
O2 C1 C2 N1 152.63(13)
O1 C1 C2 C3 89.76(14)
O2 C1 C2 C3 -86.35(15)
N1 C2 C3 C4 -52.8(2)
C1 C2 C3 C4 -172.65(13)
C2 C3 C4 C5 -177.94(17)
C3 C4 C5 C6 -174.50(19)
O1' C1' C2' N1' 33(4)
O2' C1' C2' N1' -153(3)
O1' C1' C2' C3' -93(4)
O2' C1' C2' C3' 82(4)
N1' C2' C3' C4' 43(6)
C1' C2' C3' C4' 170(4)
C2' C3' C4' C5' 178(5)
C3' C4' C5' C6' 173(6)

_cod_database_fobs_code 2108193
